data_7024037
loop_
_publ_author_name
'Gomes, Clara S. B.'
'Suresh, D.'
'Gomes, Pedro T.'
'Veiros, Luis F.'
'Duarte, M. Teresa'
'Nunes, Teresa G.'
'Oliveira, M Concei\,c\~ao'

_publ_section_title
;
 Sodium complexes containing 2-iminopyrrolyl ligands: the influence of
 steric hindrance in the formation of coordination polymers.
;
_journal_issue 3
_journal_name_full 'Dalton transactions (Cambridge, England : 2003)'
_journal_page_first 736
_journal_page_last 748
_journal_paper_doi 10.1039/b905948b
_journal_volume 39
_journal_year 2010
_chemical_formula_moiety 'C11 H10 N2'
_chemical_formula_sum 'C11 H10 N2'
_chemical_formula_weight 170.21
_space_group_IT_number 61
_symmetry_cell_setting orthorhombic
_symmetry_Int_Tables_number 61
_symmetry_space_group_name_Hall '-P 2ac 2ab'
_symmetry_space_group_name_H-M 'P b c a'
_atom_sites_solution_hydrogens geom
_atom_sites_solution_primary direct
_atom_sites_solution_secondary difmap
_audit_creation_method SHELXL-97
_cell_angle_alpha 90.00
_cell_angle_beta 90.00
_cell_angle_gamma 90.00
_cell_formula_units_Z 16
_cell_length_a 9.4490(14)
_cell_length_b 18.186(3)
_cell_length_c 21.204(3)
_cell_measurement_reflns_used 4443
_cell_measurement_temperature 150(2)
_cell_measurement_theta_max 28.12
_cell_measurement_theta_min 2.44
_cell_volume 3643.7(10)
_computing_cell_refinement 'BRUKER SMART'
_computing_data_collection 'BRUKER SMART'
_computing_data_reduction 'BRUKER SAINT'
_computing_molecular_graphics ORTEP
_computing_publication_material enCIFer
_computing_structure_refinement 'SHELXL-97 (Sheldrick, 1997)'
_computing_structure_solution SIR2004
_diffrn_ambient_temperature 150(2)
_diffrn_measured_fraction_theta_full 0.998
_diffrn_measured_fraction_theta_max 0.998
_diffrn_measurement_device_type 'CCD Area Detector'
_diffrn_measurement_method 'phi and omega scans'
_diffrn_radiation_monochromator graphite
_diffrn_radiation_probe x-ray
_diffrn_radiation_type MoK\a
_diffrn_radiation_wavelength 0.71073
_diffrn_reflns_av_R_equivalents 0.0713
_diffrn_reflns_av_sigmaI/netI 0.0292
_diffrn_reflns_limit_h_max 12
_diffrn_reflns_limit_h_min -12
_diffrn_reflns_limit_k_max 24
_diffrn_reflns_limit_k_min -24
_diffrn_reflns_limit_l_max 28
_diffrn_reflns_limit_l_min -27
_diffrn_reflns_number 82598
_diffrn_reflns_theta_full 28.12
_diffrn_reflns_theta_max 28.12
_diffrn_reflns_theta_min 2.44
_diffrn_source 'fine-focus sealed tube'
_exptl_absorpt_coefficient_mu 0.076
_exptl_absorpt_correction_T_max 0.9814
_exptl_absorpt_correction_T_min 0.9561
_exptl_absorpt_correction_type multi-scan
_exptl_absorpt_process_details 'SADABS (Sheldrick, 1996)'
_exptl_crystal_colour bronze
_exptl_crystal_density_diffrn 1.241
_exptl_crystal_density_method 'not measured'
_exptl_crystal_description prism
_exptl_crystal_F_000 1440
_exptl_crystal_size_max 0.60
_exptl_crystal_size_mid 0.30
_exptl_crystal_size_min 0.25
_refine_diff_density_max 0.195
_refine_diff_density_min -0.210
_refine_diff_density_rms 0.038
_refine_ls_extinction_method none
_refine_ls_goodness_of_fit_ref 1.018
_refine_ls_hydrogen_treatment mixed
_refine_ls_matrix_type full
_refine_ls_number_parameters 315
_refine_ls_number_reflns 4443
_refine_ls_number_restraints 0
_refine_ls_restrained_S_all 1.018
_refine_ls_R_factor_all 0.0684
_refine_ls_R_factor_gt 0.0402
_refine_ls_shift/su_max 0.000
_refine_ls_shift/su_mean 0.000
_refine_ls_structure_factor_coef Fsqd
_refine_ls_weighting_details 'calc w=1/[\s^2^(Fo^2^)+(0.0521P)^2^+0.5052P] where P=(Fo^2^+2Fc^2^)/3'
_refine_ls_weighting_scheme calc
_refine_ls_wR_factor_gt 0.0944
_refine_ls_wR_factor_ref 0.1035
_reflns_number_gt 3143
_reflns_number_total 4443
_reflns_threshold_expression >2sigma(I)
_cod_data_source_file b905948b.txt
_cod_data_source_block Ligand_precursor_I
_cod_database_code 7024037

loop_
_symmetry_equiv_pos_as_xyz
'x, y, z'
'-x+1/2, -y, z+1/2'
'x+1/2, -y+1/2, -z'
'-x, y+1/2, -z+1/2'
'-x, -y, -z'
'x-1/2, y, -z-1/2'
'-x-1/2, y-1/2, z'
'x, -y-1/2, z-1/2'

loop_
_atom_site_label
_atom_site_type_symbol
_atom_site_fract_x
_atom_site_fract_y
_atom_site_fract_z
_atom_site_U_iso_or_equiv
_atom_site_adp_type
_atom_site_occupancy
_atom_site_symmetry_multiplicity
_atom_site_calc_flag
N1 N 0.06338(11) -0.22582(5) -0.01492(5) 0.0270(2) Uani 1 1 d
N2 N 0.23277(11) -0.12247(5) -0.08863(4) 0.0266(2) Uani 1 1 d
N3 N 0.19211(12) -0.00648(6) 0.01052(5) 0.0304(2) Uani 1 1 d
C9 C 0.50641(15) 0.00340(7) -0.14934(6) 0.0355(3) Uani 1 1 d
C13 C 0.13614(13) 0.00250(7) 0.06967(6) 0.0293(3) Uani 1 1 d
C5 C -0.02318(14) -0.28164(7) 0.00228(6) 0.0308(3) Uani 1 1 d
C6 C 0.17076(13) -0.17824(7) -0.11318(5) 0.0272(3) Uani 1 1 d
C12 C 0.24306(14) -0.04802(7) -0.18566(5) 0.0291(3) Uani 1 1 d
C8 C 0.43612(14) -0.04666(7) -0.11175(6) 0.0308(3) Uani 1 1 d
C11 C 0.31432(15) 0.00239(8) -0.22281(6) 0.0355(3) Uani 1 1 d
N4 N 0.09522(11) -0.12422(6) 0.09506(5) 0.0305(2) Uani 1 1 d
C7 C 0.30423(13) -0.07335(6) -0.12977(5) 0.0253(3) Uani 1 1 d
C2 C 0.08927(13) -0.23045(6) -0.07850(5) 0.0266(3) Uani 1 1 d
C15 C 0.20645(15) 0.11253(8) 0.03291(7) 0.0396(3) Uani 1 1 d
C21 C -0.08249(16) -0.16317(9) 0.17354(6) 0.0415(4) Uani 1 1 d
C10 C 0.44578(15) 0.02849(8) -0.20487(6) 0.0368(3) Uani 1 1 d
C17 C 0.08704(13) -0.05577(7) 0.10888(6) 0.0304(3) Uani 1 1 d
C16 C 0.23411(15) 0.06008(7) -0.01190(7) 0.0366(3) Uani 1 1 d
C4 C -0.05260(15) -0.32362(7) -0.04972(6) 0.0355(3) Uani 1 1 d
C3 C 0.01810(15) -0.29150(7) -0.10063(6) 0.0354(3) Uani 1 1 d
C14 C 0.14512(15) 0.07669(7) 0.08417(7) 0.0375(3) Uani 1 1 d
C18 C 0.04249(14) -0.17510(7) 0.14004(5) 0.0326(3) Uani 1 1 d
C19 C 0.11751(17) -0.24014(8) 0.14902(6) 0.0399(3) Uani 1 1 d
C20 C 0.0704(2) -0.29164(9) 0.19267(7) 0.0509(4) Uani 1 1 d
C23 C -0.1269(2) -0.21465(10) 0.21751(7) 0.0541(5) Uani 1 1 d
C22 C -0.0510(2) -0.27827(10) 0.22729(7) 0.0578(5) Uani 1 1 d
H3 H 0.0191(16) -0.3086(8) -0.1437(6) 0.040(4) Uiso 1 1 d
H17 H 0.0497(15) -0.0389(8) 0.1507(7) 0.038(4) Uiso 1 1 d
H6 H 0.1776(14) -0.1894(7) -0.1594(6) 0.032(3) Uiso 1 1 d
H12 H 0.1489(15) -0.0655(7) -0.1990(6) 0.030(3) Uiso 1 1 d
H9 H 0.5960(16) 0.0230(8) -0.1365(6) 0.039(4) Uiso 1 1 d
H16 H 0.2752(17) 0.0656(8) -0.0539(7) 0.045(4) Uiso 1 1 d
H8 H 0.4787(15) -0.0654(7) -0.0732(6) 0.037(4) Uiso 1 1 d
H11 H 0.2689(17) 0.0205(8) -0.2615(7) 0.048(4) Uiso 1 1 d
H19 H 0.2041(18) -0.2480(9) 0.1233(7) 0.052(4) Uiso 1 1 d
H1 H 0.0929(15) -0.1895(8) 0.0110(7) 0.040(4) Uiso 1 1 d
H5 H -0.0542(15) -0.2867(7) 0.0438(6) 0.033(4) Uiso 1 1 d
H4 H -0.1117(17) -0.3673(9) -0.0508(7) 0.051(4) Uiso 1 1 d
H2 H 0.1976(17) -0.0476(9) -0.0113(7) 0.050(5) Uiso 1 1 d
H10 H 0.4956(16) 0.0652(8) -0.2296(6) 0.041(4) Uiso 1 1 d
H23 H -0.1402(17) -0.1182(9) 0.1643(7) 0.047(4) Uiso 1 1 d
H15 H 0.2288(17) 0.1648(9) 0.0290(7) 0.054(5) Uiso 1 1 d
H14 H 0.1125(17) 0.0978(8) 0.1241(8) 0.049(4) Uiso 1 1 d
H20 H 0.1248(19) -0.3381(9) 0.1959(8) 0.061(5) Uiso 1 1 d
H22 H -0.218(2) -0.2042(9) 0.2410(8) 0.066(5) Uiso 1 1 d
H21 H -0.0855(19) -0.3128(9) 0.2575(8) 0.062(5) Uiso 1 1 d

loop_
_atom_site_aniso_label
_atom_site_aniso_U_11
_atom_site_aniso_U_22
_atom_site_aniso_U_33
_atom_site_aniso_U_23
_atom_site_aniso_U_13
_atom_site_aniso_U_12
N1 0.0290(5) 0.0246(5) 0.0274(5) 0.0002(4) 0.0005(4) -0.0017(4)
N2 0.0270(5) 0.0271(5) 0.0256(4) 0.0035(4) 0.0006(4) 0.0007(4)
N3 0.0329(6) 0.0265(5) 0.0319(5) -0.0003(4) -0.0013(4) 0.0012(5)
C9 0.0276(7) 0.0393(7) 0.0395(7) -0.0009(6) 0.0033(6) -0.0038(6)
C13 0.0230(6) 0.0325(7) 0.0323(6) -0.0049(5) -0.0032(5) 0.0017(5)
C5 0.0298(7) 0.0294(6) 0.0331(6) 0.0061(5) 0.0011(5) -0.0026(5)
C6 0.0275(6) 0.0284(6) 0.0258(5) 0.0010(5) 0.0016(5) 0.0037(5)
C12 0.0261(7) 0.0344(7) 0.0266(5) 0.0015(5) 0.0005(5) 0.0016(5)
C8 0.0292(7) 0.0350(7) 0.0283(6) 0.0025(5) -0.0010(5) 0.0008(5)
C11 0.0354(7) 0.0424(8) 0.0286(6) 0.0095(5) 0.0027(5) 0.0030(6)
N4 0.0314(6) 0.0348(6) 0.0254(5) -0.0014(4) 0.0004(4) -0.0010(5)
C7 0.0268(6) 0.0254(6) 0.0238(5) -0.0008(4) 0.0042(4) 0.0030(5)
C2 0.0276(6) 0.0247(6) 0.0276(5) 0.0005(4) 0.0004(5) 0.0024(5)
C15 0.0322(8) 0.0263(7) 0.0603(9) -0.0003(6) -0.0061(6) 0.0016(6)
C21 0.0440(9) 0.0492(9) 0.0314(6) -0.0107(6) 0.0045(6) -0.0168(7)
C10 0.0365(8) 0.0384(7) 0.0356(6) 0.0078(6) 0.0110(6) -0.0027(6)
C17 0.0251(6) 0.0381(7) 0.0281(6) -0.0070(5) -0.0011(5) -0.0015(5)
C16 0.0352(7) 0.0318(7) 0.0429(7) 0.0079(6) -0.0027(6) -0.0001(6)
C4 0.0355(7) 0.0303(7) 0.0408(7) 0.0032(5) -0.0051(6) -0.0071(6)
C3 0.0418(8) 0.0323(7) 0.0320(6) -0.0028(5) -0.0022(6) -0.0040(6)
C14 0.0301(7) 0.0351(7) 0.0472(8) -0.0093(6) -0.0016(6) 0.0026(6)
C18 0.0394(7) 0.0376(7) 0.0208(5) -0.0040(5) -0.0028(5) -0.0114(6)
C19 0.0480(9) 0.0409(8) 0.0307(6) 0.0018(6) -0.0082(6) -0.0081(7)
C20 0.0655(11) 0.0470(9) 0.0402(8) 0.0091(7) -0.0214(8) -0.0199(8)
C23 0.0580(11) 0.0688(12) 0.0355(7) -0.0086(7) 0.0083(7) -0.0338(9)
C22 0.0735(13) 0.0683(12) 0.0317(7) 0.0105(7) -0.0107(8) -0.0426(10)

loop_
_atom_type_symbol
_atom_type_description
_atom_type_scat_dispersion_real
_atom_type_scat_dispersion_imag
_atom_type_scat_source
C C 0.0033 0.0016 'International Tables Vol C Tables 4.2.6.8 and 6.1.1.4'
H H 0.0000 0.0000 'International Tables Vol C Tables 4.2.6.8 and 6.1.1.4'
N N 0.0061 0.0033 'International Tables Vol C Tables 4.2.6.8 and 6.1.1.4'

loop_
_geom_angle_atom_site_label_1
_geom_angle_atom_site_label_2
_geom_angle_atom_site_label_3
_geom_angle
C5 N1 C2 109.04(10)
C5 N1 H1 124.8(9)
C2 N1 H1 125.9(9)
C6 N2 C7 117.77(9)
C16 N3 C13 109.05(11)
C16 N3 H2 123.7(10)
C13 N3 H2 127.2(10)
C8 C9 C10 120.57(13)
C8 C9 H9 120.5(9)
C10 C9 H9 118.9(9)
N3 C13 C14 107.17(11)
N3 C13 C17 124.82(11)
C14 C13 C17 127.90(12)
N1 C5 C4 108.89(11)
N1 C5 H5 121.2(8)
C4 C5 H5 129.9(8)
N2 C6 C2 124.34(11)
N2 C6 H6 121.8(8)
C2 C6 H6 113.8(8)
C11 C12 C7 120.02(12)
C11 C12 H12 119.3(8)
C7 C12 H12 120.7(8)
C9 C8 C7 120.18(12)
C9 C8 H8 121.2(8)
C7 C8 H8 118.6(8)
C10 C11 C12 120.52(12)
C10 C11 H11 120.5(9)
C12 C11 H11 119.0(9)
C17 N4 C18 117.30(10)
C8 C7 C12 119.25(11)
C8 C7 N2 118.50(10)
C12 C7 N2 122.15(11)
N1 C2 C3 107.23(11)
N1 C2 C6 124.16(11)
C3 C2 C6 128.55(11)
C16 C15 C14 107.12(12)
C16 C15 H15 125.2(9)
C14 C15 H15 127.7(9)
C23 C21 C18 119.59(16)
C23 C21 H23 121.2(9)
C18 C21 H23 119.2(9)
C11 C10 C9 119.44(12)
C11 C10 H10 121.6(8)
C9 C10 H10 119.0(8)
N4 C17 C13 124.73(11)
N4 C17 H17 121.4(8)
C13 C17 H17 113.8(8)
N3 C16 C15 108.75(12)
N3 C16 H16 121.7(9)
C15 C16 H16 129.5(9)
C5 C4 C3 106.97(12)
C5 C4 H4 126.2(9)
C3 C4 H4 126.8(9)
C2 C3 C4 107.86(11)
C2 C3 H3 125.2(9)
C4 C3 H3 126.9(9)
C13 C14 C15 107.91(12)
C13 C14 H14 123.7(9)
C15 C14 H14 128.4(9)
C19 C18 C21 119.58(13)
C19 C18 N4 117.84(12)
C21 C18 N4 122.54(13)
C20 C19 C18 120.04(16)
C20 C19 H19 122.2(10)
C18 C19 H19 117.8(9)
C22 C20 C19 120.02(17)
C22 C20 H20 122.9(10)
C19 C20 H20 117.1(10)
C22 C23 C21 120.72(17)
C22 C23 H22 121.8(10)
C21 C23 H22 117.5(10)
C23 C22 C20 119.98(15)
C23 C22 H21 118.4(11)
C20 C22 H21 121.6(11)

loop_
_geom_bond_atom_site_label_1
_geom_bond_atom_site_label_2
_geom_bond_distance
N1 C5 1.3537(15)
N1 C2 1.3729(14)
N1 H1 0.903(15)
N2 C6 1.2818(16)
N2 C7 1.4195(15)
N3 C16 1.3596(17)
N3 C13 1.3709(16)
N3 H2 0.881(16)
C9 C8 1.3801(18)
C9 C10 1.3867(19)
C9 H9 0.958(15)
C13 C14 1.3865(18)
C13 C17 1.4246(18)
C5 C4 1.3696(18)
C5 H5 0.932(13)
C6 C2 1.4265(17)
C6 H6 1.003(13)
C12 C11 1.3837(18)
C12 C7 1.3967(16)
C12 H12 0.987(14)
C8 C7 1.3909(18)
C8 H8 0.973(14)
C11 C10 1.383(2)
C11 H11 0.983(16)
N4 C17 1.2812(16)
N4 C18 1.4192(16)
C2 C3 1.3802(17)
C15 C16 1.371(2)
C15 C14 1.394(2)
C15 H15 0.977(17)
C21 C23 1.386(2)
C21 C18 1.3950(19)
C21 H23 1.002(16)
C10 H10 0.970(15)
C17 H17 1.002(14)
C16 H16 0.976(15)
C4 C3 1.3974(18)
C4 H4 0.972(16)
C3 H3 0.964(13)
C14 H14 0.979(16)
C18 C19 1.392(2)
C19 C20 1.390(2)
C19 H19 0.994(17)
C20 C22 1.384(3)
C20 H20 0.992(17)
C23 C22 1.377(3)
C23 H22 1.013(19)
C22 H21 0.955(17)

loop_
_geom_torsion_atom_site_label_1
_geom_torsion_atom_site_label_2
_geom_torsion_atom_site_label_3
_geom_torsion_atom_site_label_4
_geom_torsion
C16 N3 C13 C14 -0.49(14)
C16 N3 C13 C17 -177.02(12)
C2 N1 C5 C4 0.88(14)
C7 N2 C6 C2 -176.93(11)
C10 C9 C8 C7 1.0(2)
C7 C12 C11 C10 -0.5(2)
C9 C8 C7 C12 -1.04(18)
C9 C8 C7 N2 -177.50(11)
C11 C12 C7 C8 0.78(18)
C11 C12 C7 N2 177.10(11)
C6 N2 C7 C8 -137.68(12)
C6 N2 C7 C12 45.98(16)
C5 N1 C2 C3 -0.88(14)
C5 N1 C2 C6 176.73(11)
N2 C6 C2 N1 2.35(19)
N2 C6 C2 C3 179.44(13)
C12 C11 C10 C9 0.4(2)
C8 C9 C10 C11 -0.6(2)
C18 N4 C17 C13 179.25(12)
N3 C13 C17 N4 3.5(2)
C14 C13 C17 N4 -172.29(13)
C13 N3 C16 C15 0.45(15)
C14 C15 C16 N3 -0.23(16)
N1 C5 C4 C3 -0.53(15)
N1 C2 C3 C4 0.54(15)
C6 C2 C3 C4 -176.93(12)
C5 C4 C3 C2 -0.01(16)
N3 C13 C14 C15 0.34(15)
C17 C13 C14 C15 176.74(13)
C16 C15 C14 C13 -0.07(16)
C23 C21 C18 C19 3.01(19)
C23 C21 C18 N4 -179.05(12)
C17 N4 C18 C19 -141.02(12)
C17 N4 C18 C21 41.00(17)
C21 C18 C19 C20 -2.14(19)
N4 C18 C19 C20 179.82(12)
C18 C19 C20 C22 -0.1(2)
C18 C21 C23 C22 -1.7(2)
C21 C23 C22 C20 -0.5(2)
C19 C20 C22 C23 1.4(2)
